data_1518973
loop_
_publ_author_name
'Malcolm H. Chisholm'
'Christopher B. Durr'
'Thomas F. Spilker'
'Philip J. Young'

_publ_section_title
;
 Molecular ordering by halide-halide interactions in dimolybdenum
 p-halobenzoates
;
_journal_name_full 'Inorganica Chimica Acta'
_journal_page_first 300
_journal_page_last 307
_journal_volume 424
_journal_year 2015
_chemical_compound_source 'synthesis as described'
_chemical_formula_moiety 'C46 H54 F2 Mo2 O8, 2(C4 H8 O)'
_chemical_formula_sum 'C54 H70 F2 Mo2 O10'
_chemical_formula_weight 1108.98
_space_group_crystal_system monoclinic
_space_group_IT_number 14
_space_group_name_Hall '-P 2ybc'
_space_group_name_H-M_alt 'P 1 21/c 1'
_symmetry_space_group_name_Hall '-P 2ybc'
_symmetry_space_group_name_H-M 'P 1 21/c 1'
_atom_sites_solution_hydrogens geom
_cell_angle_alpha 90
_cell_angle_beta 94.985(2)
_cell_angle_gamma 90
_cell_formula_units_Z 2
_cell_length_a 10.1027(2)
_cell_length_b 15.2966(4)
_cell_length_c 17.1975(4)
_cell_measurement_reflns_used 6266
_cell_measurement_temperature 150(2)
_cell_measurement_theta_max 27.485
_cell_measurement_theta_min 1.018
_cell_measurement_wavelength 0.71073
_cell_volume 2647.60(11)
_computing_cell_refinement 'HKL Scalepack (Otwinowski & Minor 1997)'
_computing_data_collection 'Collect (Bruker AXS BV, 1997-2004)'
_computing_data_reduction 'HKL Denzo and Scalepack (Otwinowski & Minor 1997)'
_computing_molecular_graphics 'Ortep-3 for Windows (Farrugia, 1997)'
_computing_publication_material 'WinGX publication routines (Farrugia, 1999)'
_computing_structure_refinement 'SHELXL-2012 (Sheldrick, 2012)'
_diffrn_ambient_temperature 150(2)
_diffrn_detector 'CCD plate'
_diffrn_detector_area_resol_mean 9
_diffrn_measured_fraction_theta_full 0.999
_diffrn_measured_fraction_theta_max 0.998
_diffrn_measurement_device '95mm CCD camera on \k-goniostat'
_diffrn_measurement_device_type KappaCCD
_diffrn_measurement_method CCD
_diffrn_orient_matrix_type 'by Bruker AXS Collect from scalepack cell'
_diffrn_orient_matrix_UB_11 0.055761
_diffrn_orient_matrix_UB_12 -0.0290306
_diffrn_orient_matrix_UB_13 0.0434604
_diffrn_orient_matrix_UB_21 -0.0740147
_diffrn_orient_matrix_UB_22 -0.0417617
_diffrn_orient_matrix_UB_23 0.0074092
_diffrn_orient_matrix_UB_31 0.0358439
_diffrn_orient_matrix_UB_32 -0.0410725
_diffrn_orient_matrix_UB_33 -0.0382519
_diffrn_radiation_monochromator 'horizonally mounted graphite crystal'
_diffrn_radiation_probe x-ray
_diffrn_radiation_type MoK\a
_diffrn_radiation_wavelength 0.71073
_diffrn_reflns_av_R_equivalents 0.049
_diffrn_reflns_Laue_measured_fraction_full 0.999
_diffrn_reflns_Laue_measured_fraction_max 0.998
_diffrn_reflns_limit_h_max 13
_diffrn_reflns_limit_h_min -13
_diffrn_reflns_limit_k_max 19
_diffrn_reflns_limit_k_min -19
_diffrn_reflns_limit_l_max 22
_diffrn_reflns_limit_l_min -22
_diffrn_reflns_number 11840
_diffrn_reflns_point_group_measured_fraction_max 0.998
_diffrn_reflns_theta_full 25.242
_diffrn_reflns_theta_max 27.454
_diffrn_reflns_theta_min 2.378
_diffrn_source 'Enraf Nonius FR590'
_exptl_absorpt_coefficient_mu 0.536
_exptl_absorpt_correction_T_max 0.884
_exptl_absorpt_correction_T_min 0.626
_exptl_absorpt_correction_type multi-scan
_exptl_absorpt_process_details 'HKL Scalepack (Otwinowski & Minor, 1997)'
_exptl_crystal_colour orange
_exptl_crystal_density_diffrn 1.391
_exptl_crystal_density_method 'not measured'
_exptl_crystal_description chunk
_exptl_crystal_F_000 1152
_exptl_crystal_size_max 0.38
_exptl_crystal_size_mid 0.38
_exptl_crystal_size_min 0.23
_refine_diff_density_max 0.736
_refine_diff_density_min -0.505
_refine_diff_density_rms 0.075
_refine_ls_extinction_method none
_refine_ls_goodness_of_fit_ref 1.079
_refine_ls_hydrogen_treatment constr
_refine_ls_matrix_type full
_refine_ls_number_parameters 307
_refine_ls_number_reflns 6037
_refine_ls_number_restraints 0
_refine_ls_restrained_S_all 1.079
_refine_ls_R_factor_all 0.0525
_refine_ls_R_factor_gt 0.0365
_refine_ls_shift/su_max 0.002
_refine_ls_shift/su_mean 0
_refine_ls_structure_factor_coef Fsqd
_refine_ls_weighting_details
;
 w=1/[\s^2^(Fo^2^)+(0.0417P)^2^+2.7339P]
 where P=(Fo^2^+2Fc^2^)/3
;
_refine_ls_weighting_scheme calc
_refine_ls_wR_factor_gt 0.0885
_refine_ls_wR_factor_ref 0.0998
_reflns_number_gt 4748
_reflns_number_total 6037
_reflns_threshold_expression 'I > 2\s(I)'
_cod_data_source_file ICA-2015-424-300-307-1.cif
_cod_data_source_block cbd057
_cod_database_code 1518973

loop_
_space_group_symop_operation_xyz
'x, y, z'
'-x, y+1/2, -z+1/2'
'-x, -y, -z'
'x, -y-1/2, z-1/2'

loop_
_atom_site_label
_atom_site_type_symbol
_atom_site_fract_x
_atom_site_fract_y
_atom_site_fract_z
_atom_site_U_iso_or_equiv
_atom_site_adp_type
_atom_site_occupancy
_atom_site_calc_flag
_atom_site_disorder_assembly
_atom_site_disorder_group
C1 C 1.0346(3) -0.16972(17) 0.04472(14) 0.0312(5) Uani 1 d . .
C2 C 1.0490(3) -0.26286(17) 0.06753(15) 0.0339(6) Uani 1 d . .
C3 C 1.1288(3) -0.31879(19) 0.02843(18) 0.0430(7) Uani 1 d . .
H3 H 1.1778 -0.2968 -0.012 0.052 Uiso 1 calc . .
C4 C 1.1372(3) -0.4061(2) 0.0480(2) 0.0502(8) Uani 1 d . .
H4 H 1.1906 -0.4449 0.021 0.06 Uiso 1 calc . .
C5 C 1.0664(3) -0.4359(2) 0.1077(2) 0.0517(8) Uani 1 d . .
C6 C 0.9887(4) -0.3825(2) 0.1480(2) 0.0589(9) Uani 1 d . .
H6 H 0.9427 -0.4048 0.1897 0.071 Uiso 1 calc . .
C7 C 0.9785(3) -0.2954(2) 0.12718(19) 0.0480(7) Uani 1 d . .
H7 H 0.923 -0.2576 0.1537 0.058 Uiso 1 calc . .
C8 C 1.1593(3) 0.05427(16) 0.12664(14) 0.0304(5) Uani 1 d . .
C9 C 1.2444(3) 0.08530(17) 0.19690(15) 0.0319(5) Uani 1 d . .
C10 C 1.2720(3) 0.17501(17) 0.20508(15) 0.0343(6) Uani 1 d . .
C11 C 1.3439(3) 0.2028(2) 0.27308(16) 0.0440(7) Uani 1 d . .
H11 H 1.3627 0.2633 0.2796 0.053 Uiso 1 calc . .
C12 C 1.3891(3) 0.1456(2) 0.33155(18) 0.0498(8) Uani 1 d . .
C13 C 1.3610(3) 0.0574(2) 0.32143(17) 0.0476(7) Uani 1 d . .
H13 H 1.3925 0.0175 0.3612 0.057 Uiso 1 calc . .
C14 C 1.2879(3) 0.02500(19) 0.25473(16) 0.0369(6) Uani 1 d . .
C15 C 1.4682(5) 0.1812(3) 0.4051(2) 0.0706(11) Uani 1 d . .
H15 H 1.5519 0.2061 0.3872 0.085 Uiso 1 calc . .
C16 C 1.3943(5) 0.2587(3) 0.4392(2) 0.0749(12) Uani 1 d . .
H16A H 1.3708 0.3016 0.3979 0.112 Uiso 1 calc . .
H16B H 1.452 0.2864 0.4809 0.112 Uiso 1 calc . .
H16C H 1.3133 0.2375 0.4604 0.112 Uiso 1 calc . .
C17 C 1.5101(4) 0.1140(3) 0.4637(2) 0.0824(13) Uani 1 d . .
H17A H 1.5602 0.1417 0.5085 0.124 Uiso 1 calc . .
H17B H 1.5664 0.0708 0.4404 0.124 Uiso 1 calc . .
H17C H 1.4314 0.0848 0.4811 0.124 Uiso 1 calc . .
C18 C 1.2179(3) 0.23983(18) 0.14337(16) 0.0409(7) Uani 1 d . .
H18 H 1.2105 0.2087 0.092 0.049 Uiso 1 calc . .
C19 C 1.0787(3) 0.2692(2) 0.1596(2) 0.0521(8) Uani 1 d . .
H19A H 1.0448 0.3108 0.1193 0.078 Uiso 1 calc . .
H19B H 1.082 0.2973 0.2109 0.078 Uiso 1 calc . .
H19C H 1.0197 0.2183 0.1589 0.078 Uiso 1 calc . .
C20 C 1.3072(4) 0.3194(2) 0.13561(19) 0.0508(8) Uani 1 d . .
H20A H 1.2667 0.3584 0.095 0.076 Uiso 1 calc . .
H20B H 1.3944 0.3002 0.1214 0.076 Uiso 1 calc . .
H20C H 1.3178 0.3508 0.1855 0.076 Uiso 1 calc . .
C21 C 1.2559(3) -0.07170(19) 0.24433(18) 0.0447(7) Uani 1 d . .
H21 H 1.1684 -0.0754 0.2125 0.054 Uiso 1 calc . .
C22 C 1.3572(5) -0.1177(2) 0.1979(2) 0.0716(11) Uani 1 d . .
H22A H 1.3338 -0.1796 0.1921 0.107 Uiso 1 calc . .
H22B H 1.4458 -0.1122 0.2256 0.107 Uiso 1 calc . .
H22C H 1.3571 -0.0907 0.1462 0.107 Uiso 1 calc . .
C23 C 1.2401(4) -0.1198(2) 0.3205(2) 0.0635(10) Uani 1 d . .
H23A H 1.2194 -0.1814 0.3094 0.095 Uiso 1 calc . .
H23B H 1.1677 -0.0932 0.3467 0.095 Uiso 1 calc . .
H23C H 1.323 -0.1157 0.3544 0.095 Uiso 1 calc . .
C24 C 0.6024(3) 0.0662(3) 0.0834(2) 0.0624(9) Uani 1 d . .
H24A H 0.5135 0.0413 0.0897 0.075 Uiso 1 calc . .
H24B H 0.6079 0.0809 0.0277 0.075 Uiso 1 calc . .
C25 C 0.6257(4) 0.1447(3) 0.1327(3) 0.0750(11) Uani 1 d . .
H25A H 0.5402 0.1702 0.1456 0.09 Uiso 1 calc . .
H25B H 0.6752 0.1894 0.1053 0.09 Uiso 1 calc . .
C26 C 0.7054(6) 0.1145(3) 0.2050(3) 0.0919(15) Uani 1 d . .
H26A H 0.657 0.1254 0.2518 0.11 Uiso 1 calc . .
H26B H 0.7921 0.145 0.2115 0.11 Uiso 1 calc . .
C27 C 0.7242(4) 0.0169(3) 0.1925(2) 0.0687(11) Uani 1 d . .
H27A H 0.8146 -0.0017 0.2127 0.082 Uiso 1 calc . .
H27B H 0.6582 -0.0173 0.219 0.082 Uiso 1 calc . .
F1 F 1.0757(2) -0.52150(13) 0.12731(15) 0.0741(7) Uani 1 d . .
Mo1 Mo 0.91680(2) 0.00434(2) 0.03257(2) 0.02621(8) Uani 1 d . .
O1 O 0.94089(18) -0.12575(11) 0.07067(10) 0.0321(4) Uani 1 d . .
O2 O 0.78788(17) -0.03708(12) -0.06392(10) 0.0320(4) Uani 1 d . .
O3 O 1.03488(17) 0.04680(11) 0.13269(10) 0.0309(4) Uani 1 d . .
O4 O 0.88409(17) 0.13626(11) 0.00000(10) 0.0308(4) Uani 1 d . .
O5 O 0.7050(2) 0.00542(14) 0.10980(14) 0.0522(6) Uani 1 d . .

loop_
_atom_site_aniso_label
_atom_site_aniso_U_11
_atom_site_aniso_U_22
_atom_site_aniso_U_33
_atom_site_aniso_U_23
_atom_site_aniso_U_13
_atom_site_aniso_U_12
C1 0.0339(13) 0.0300(13) 0.0294(12) -0.0021(10) 0.0008(11) 0.0007(10)
C2 0.0377(14) 0.0298(13) 0.0340(13) 0.0010(10) 0.0021(11) 0.0004(11)
C3 0.0495(17) 0.0345(14) 0.0464(16) 0.0043(12) 0.0117(13) 0.0057(13)
C4 0.0553(19) 0.0346(15) 0.062(2) 0.0023(14) 0.0122(16) 0.0104(14)
C5 0.0553(19) 0.0309(15) 0.069(2) 0.0116(15) 0.0052(16) 0.0013(13)
C6 0.071(2) 0.0396(17) 0.070(2) 0.0153(16) 0.0292(19) 0.0008(16)
C7 0.0583(19) 0.0368(16) 0.0513(18) 0.0048(13) 0.0178(15) 0.0041(14)
C8 0.0366(14) 0.0231(12) 0.0312(12) -0.0014(10) 0.0000(10) 0.0011(10)
C9 0.0312(13) 0.0337(13) 0.0308(13) -0.0009(10) 0.0026(10) 0.0017(10)
C10 0.0400(14) 0.0331(13) 0.0298(13) -0.0014(11) 0.0037(11) -0.0002(11)
C11 0.0560(18) 0.0377(15) 0.0372(15) -0.0032(12) -0.0023(13) -0.0090(13)
C12 0.059(2) 0.0523(19) 0.0361(15) -0.0006(13) -0.0071(14) -0.0090(15)
C13 0.0536(18) 0.0457(17) 0.0410(16) 0.0086(13) -0.0087(13) -0.0001(14)
C14 0.0378(14) 0.0363(14) 0.0362(14) 0.0008(11) 0.0013(11) 0.0017(11)
C15 0.090(3) 0.073(3) 0.0447(19) -0.0004(18) -0.0155(19) -0.020(2)
C16 0.113(3) 0.071(3) 0.0367(18) -0.0104(17) -0.0128(19) -0.016(2)
C17 0.076(3) 0.114(4) 0.052(2) -0.017(2) -0.0219(19) 0.016(3)
C18 0.0592(18) 0.0311(14) 0.0319(14) -0.0017(11) 0.0006(13) -0.0010(13)
C19 0.057(2) 0.0380(17) 0.060(2) 0.0075(14) -0.0024(16) 0.0038(14)
C20 0.067(2) 0.0367(16) 0.0504(18) 0.0042(14) 0.0141(16) -0.0007(15)
C21 0.0523(18) 0.0344(15) 0.0457(16) 0.0055(13) -0.0047(13) 0.0045(13)
C22 0.091(3) 0.0436(19) 0.084(3) 0.0011(19) 0.027(2) 0.0089(19)
C23 0.079(3) 0.0458(19) 0.066(2) 0.0107(17) 0.0097(19) -0.0068(18)
C24 0.0442(19) 0.075(3) 0.070(2) 0.002(2) 0.0151(17) 0.0099(17)
C25 0.078(3) 0.064(2) 0.085(3) -0.004(2) 0.018(2) 0.017(2)
C26 0.109(4) 0.091(3) 0.076(3) -0.017(3) 0.011(3) 0.018(3)
C27 0.061(2) 0.091(3) 0.057(2) 0.025(2) 0.0249(18) 0.011(2)
F1 0.0878(16) 0.0332(10) 0.1039(18) 0.0210(11) 0.0234(14) 0.0072(10)
Mo1 0.02751(12) 0.02575(12) 0.02587(12) -0.00212(8) 0.00519(8) 0.00121(8)
O1 0.0361(9) 0.0287(9) 0.0321(9) -0.0002(7) 0.0064(7) 0.0009(7)
O2 0.0331(9) 0.0315(9) 0.0315(9) -0.0029(7) 0.0041(7) 0.0006(8)
O3 0.0346(10) 0.0287(9) 0.0296(9) -0.0029(7) 0.0042(7) -0.0005(7)
O4 0.0343(9) 0.0285(9) 0.0303(9) -0.0006(7) 0.0066(7) 0.0025(7)
O5 0.0535(13) 0.0495(13) 0.0552(13) 0.0022(10) 0.0147(11) 0.0069(10)

loop_
_atom_type_symbol
_atom_type_description
_atom_type_scat_dispersion_real
_atom_type_scat_dispersion_imag
_atom_type_scat_source
C C 0.0033 0.0016 'International Tables Vol C Tables 4.2.6.8 and 6.1.1.4'
H H 0 0 'International Tables Vol C Tables 4.2.6.8 and 6.1.1.4'
F F 0.0171 0.0103 'International Tables Vol C Tables 4.2.6.8 and 6.1.1.4'
Mo Mo -1.6832 0.6857 'International Tables Vol C Tables 4.2.6.8 and 6.1.1.4'
O O 0.0106 0.006 'International Tables Vol C Tables 4.2.6.8 and 6.1.1.4'

loop_
_geom_angle_atom_site_label_1
_geom_angle_atom_site_label_2
_geom_angle_atom_site_label_3
_geom_angle
_geom_angle_site_symmetry_1
_geom_angle_site_symmetry_3
O1 C1 O4 122.3(2) . 3_755
O1 C1 C2 118.3(2) . .
O4 C1 C2 119.4(2) 3_755 .
C3 C2 C7 119.5(3) . .
C3 C2 C1 120.8(2) . .
C7 C2 C1 119.7(2) . .
C4 C3 C2 120.3(3) . .
C4 C3 H3 119.8 . .
C2 C3 H3 119.8 . .
C3 C4 C5 118.5(3) . .
C3 C4 H4 120.7 . .
C5 C4 H4 120.7 . .
F1 C5 C6 118.9(3) . .
F1 C5 C4 118.5(3) . .
C6 C5 C4 122.6(3) . .
C5 C6 C7 118.6(3) . .
C5 C6 H6 120.7 . .
C7 C6 H6 120.7 . .
C6 C7 C2 120.4(3) . .
C6 C7 H7 119.8 . .
C2 C7 H7 119.8 . .
O2 C8 O3 122.7(2) 3_755 .
O2 C8 C9 119.7(2) 3_755 .
O3 C8 C9 117.6(2) . .
C14 C9 C10 121.7(2) . .
C14 C9 C8 119.2(2) . .
C10 C9 C8 119.0(2) . .
C11 C10 C9 117.9(2) . .
C11 C10 C18 121.3(2) . .
C9 C10 C18 120.8(2) . .
C12 C11 C10 122.4(3) . .
C12 C11 H11 118.8 . .
C10 C11 H11 118.8 . .
C11 C12 C13 118.3(3) . .
C11 C12 C15 119.3(3) . .
C13 C12 C15 122.3(3) . .
C12 C13 C14 122.3(3) . .
C12 C13 H13 118.8 . .
C14 C13 H13 118.8 . .
C9 C14 C13 117.4(3) . .
C9 C14 C21 120.4(2) . .
C13 C14 C21 122.2(3) . .
C17 C15 C12 114.4(3) . .
C17 C15 C16 113.3(3) . .
C12 C15 C16 110.6(3) . .
C17 C15 H15 105.9 . .
C12 C15 H15 105.9 . .
C16 C15 H15 105.9 . .
C15 C16 H16A 109.5 . .
C15 C16 H16B 109.5 . .
H16A C16 H16B 109.5 . .
C15 C16 H16C 109.5 . .
H16A C16 H16C 109.5 . .
H16B C16 H16C 109.5 . .
C15 C17 H17A 109.5 . .
C15 C17 H17B 109.5 . .
H17A C17 H17B 109.5 . .
C15 C17 H17C 109.5 . .
H17A C17 H17C 109.5 . .
H17B C17 H17C 109.5 . .
C10 C18 C19 110.2(2) . .
C10 C18 C20 113.7(2) . .
C19 C18 C20 110.0(2) . .
C10 C18 H18 107.5 . .
C19 C18 H18 107.5 . .
C20 C18 H18 107.5 . .
C18 C19 H19A 109.5 . .
C18 C19 H19B 109.5 . .
H19A C19 H19B 109.5 . .
C18 C19 H19C 109.5 . .
H19A C19 H19C 109.5 . .
H19B C19 H19C 109.5 . .
C18 C20 H20A 109.5 . .
C18 C20 H20B 109.5 . .
H20A C20 H20B 109.5 . .
C18 C20 H20C 109.5 . .
H20A C20 H20C 109.5 . .
H20B C20 H20C 109.5 . .
C14 C21 C23 113.9(3) . .
C14 C21 C22 111.4(3) . .
C23 C21 C22 110.7(3) . .
C14 C21 H21 106.8 . .
C23 C21 H21 106.8 . .
C22 C21 H21 106.8 . .
C21 C22 H22A 109.5 . .
C21 C22 H22B 109.5 . .
H22A C22 H22B 109.5 . .
C21 C22 H22C 109.5 . .
H22A C22 H22C 109.5 . .
H22B C22 H22C 109.5 . .
C21 C23 H23A 109.5 . .
C21 C23 H23B 109.5 . .
H23A C23 H23B 109.5 . .
C21 C23 H23C 109.5 . .
H23A C23 H23C 109.5 . .
H23B C23 H23C 109.5 . .
O5 C24 C25 105.7(3) . .
O5 C24 H24A 110.6 . .
C25 C24 H24A 110.6 . .
O5 C24 H24B 110.6 . .
C25 C24 H24B 110.6 . .
H24A C24 H24B 108.7 . .
C24 C25 C26 105.9(4) . .
C24 C25 H25A 110.6 . .
C26 C25 H25A 110.6 . .
C24 C25 H25B 110.6 . .
C26 C25 H25B 110.6 . .
H25A C25 H25B 108.7 . .
C25 C26 C27 104.4(4) . .
C25 C26 H26A 110.9 . .
C27 C26 H26A 110.9 . .
C25 C26 H26B 110.9 . .
C27 C26 H26B 110.9 . .
H26A C26 H26B 108.9 . .
O5 C27 C26 104.7(3) . .
O5 C27 H27A 110.8 . .
C26 C27 H27A 110.8 . .
O5 C27 H27B 110.8 . .
C26 C27 H27B 110.8 . .
H27A C27 H27B 108.9 . .
O1 Mo1 Mo1 91.71(5) . 3_755
O1 Mo1 O3 89.72(7) . .
Mo1 Mo1 O3 91.87(5) 3_755 .
O1 Mo1 O4 176.28(6) . .
Mo1 Mo1 O4 91.89(5) 3_755 .
O3 Mo1 O4 89.24(7) . .
O1 Mo1 O2 90.44(7) . .
Mo1 Mo1 O2 91.68(5) 3_755 .
O3 Mo1 O2 176.43(6) . .
O4 Mo1 O2 90.38(7) . .
C1 O1 Mo1 117.40(16) . .
C8 O2 Mo1 116.87(16) 3_755 .
C8 O3 Mo1 116.89(15) . .
C1 O4 Mo1 116.58(16) 3_755 .
C27 O5 C24 105.4(3) . .

loop_
_geom_bond_atom_site_label_1
_geom_bond_atom_site_label_2
_geom_bond_distance
_geom_bond_site_symmetry_2
C1 O1 1.273(3) .
C1 O4 1.280(3) 3_755
C1 C2 1.482(4) .
C2 C3 1.389(4) .
C2 C7 1.391(4) .
C3 C4 1.378(4) .
C3 H3 0.95 .
C4 C5 1.379(5) .
C4 H4 0.95 .
C5 F1 1.353(3) .
C5 C6 1.363(5) .
C6 C7 1.381(4) .
C6 H6 0.95 .
C7 H7 0.95 .
C8 O2 1.272(3) 3_755
C8 O3 1.275(3) .
C8 C9 1.498(3) .
C9 C14 1.399(4) .
C9 C10 1.405(4) .
C10 C11 1.389(4) .
C10 C18 1.519(4) .
C11 C12 1.381(4) .
C11 H11 0.95 .
C12 C13 1.386(5) .
C12 C15 1.537(4) .
C13 C14 1.400(4) .
C13 H13 0.95 .
C14 C21 1.521(4) .
C15 C17 1.476(6) .
C15 C16 1.543(6) .
C15 H15 1 .
C16 H16A 0.98 .
C16 H16B 0.98 .
C16 H16C 0.98 .
C17 H17A 0.98 .
C17 H17B 0.98 .
C17 H17C 0.98 .
C18 C19 1.525(4) .
C18 C20 1.528(4) .
C18 H18 1 .
C19 H19A 0.98 .
C19 H19B 0.98 .
C19 H19C 0.98 .
C20 H20A 0.98 .
C20 H20B 0.98 .
C20 H20C 0.98 .
C21 C23 1.523(4) .
C21 C22 1.523(5) .
C21 H21 1 .
C22 H22A 0.98 .
C22 H22B 0.98 .
C22 H22C 0.98 .
C23 H23A 0.98 .
C23 H23B 0.98 .
C23 H23C 0.98 .
C24 O5 1.437(4) .
C24 C25 1.476(6) .
C24 H24A 0.99 .
C24 H24B 0.99 .
C25 C26 1.495(6) .
C25 H25A 0.99 .
C25 H25B 0.99 .
C26 C27 1.524(6) .
C26 H26A 0.99 .
C26 H26B 0.99 .
C27 O5 1.429(5) .
C27 H27A 0.99 .
C27 H27B 0.99 .
Mo1 O1 2.1027(17) .
Mo1 Mo1 2.1038(4) 3_755
Mo1 O3 2.1100(17) .
Mo1 O4 2.1125(17) .
Mo1 O2 2.1157(17) .
O2 C8 1.272(3) 3_755
O4 C1 1.280(3) 3_755
